data_4131020
loop_
_publ_author_name
'Hau, Sam C. K.'
'Yeung, Margaret C.-L.'
'Yam, Vivian W.-W.'
'Mak, Thomas C. W.'

_publ_section_title
;
 Assembly of Heterometallic Silver(I)-Copper(I) Alkyl-1,3-diynyl Clusters
 via Inner-Core Expansion.
;
_journal_issue 41
_journal_name_full 'Journal of the American Chemical Society'
_journal_page_first 13732
_journal_page_last 13739
_journal_paper_doi 10.1021/jacs.6b08674
_journal_volume 138
_journal_year 2016
_chemical_formula_sum 'C132 H138 Ag10 Cu2 O2 P2'
_chemical_formula_weight 3024.14
_space_group_IT_number 2
_space_group_name_Hall '-P 1'
_space_group_name_H-M_alt 'P -1'
_symmetry_cell_setting triclinic
_symmetry_space_group_name_H-M 'P -1'
_atom_sites_solution_hydrogens geom
_atom_sites_solution_primary direct
_atom_sites_solution_secondary difmap
_audit_creation_method SHELXL-97
_cell_angle_alpha 101.523(2)
_cell_angle_beta 111.227(2)
_cell_angle_gamma 90.437(2)
_cell_formula_units_Z 1
_cell_length_a 13.1713(13)
_cell_length_b 15.8646(15)
_cell_length_c 17.2421(17)
_cell_measurement_reflns_used 9900
_cell_measurement_temperature 173(2)
_cell_measurement_theta_max 27.98
_cell_measurement_theta_min 2.51
_cell_volume 3278.1(6)
_computing_cell_refinement SAINT(Bruker,2001)
_computing_data_collection APEX2(Bruker,2003)
_computing_data_reduction APEX2(Bruker,2003)
_computing_molecular_graphics DIAMOND
_computing_publication_material 'SHELXL-97 (Sheldrick, 1997)'
_computing_structure_refinement 'SHELXL-97 (Sheldrick, 1997)'
_computing_structure_solution 'SHELXS-97 (Sheldrick, 1997)'
_diffrn_ambient_temperature 173(2)
_diffrn_measured_fraction_theta_full 0.998
_diffrn_measured_fraction_theta_max 0.998
_diffrn_measurement_device_type 'Bruker APEX II CCD diffractometer'
_diffrn_measurement_method '\f and \w scan'
_diffrn_radiation_monochromator graphite
_diffrn_radiation_source 'fine-focus sealed tube'
_diffrn_radiation_type MoK\a
_diffrn_radiation_wavelength 0.71073
_diffrn_reflns_av_R_equivalents 0.0679
_diffrn_reflns_av_sigmaI/netI 0.0515
_diffrn_reflns_limit_h_max 15
_diffrn_reflns_limit_h_min -15
_diffrn_reflns_limit_k_max 19
_diffrn_reflns_limit_k_min -19
_diffrn_reflns_limit_l_max 20
_diffrn_reflns_limit_l_min -20
_diffrn_reflns_number 57456
_diffrn_reflns_theta_full 25.25
_diffrn_reflns_theta_max 25.25
_diffrn_reflns_theta_min 1.30
_exptl_absorpt_coefficient_mu 1.844
_exptl_absorpt_correction_T_max 0.5258
_exptl_absorpt_correction_T_min 0.4591
_exptl_absorpt_correction_type multi-scan
_exptl_crystal_colour yellow
_exptl_crystal_density_diffrn 1.532
_exptl_crystal_density_method 'not measured'
_exptl_crystal_description block
_exptl_crystal_F_000 1504
_exptl_crystal_size_max 0.50
_exptl_crystal_size_mid 0.40
_exptl_crystal_size_min 0.40
_refine_diff_density_max 2.141
_refine_diff_density_min -1.560
_refine_diff_density_rms 0.264
_refine_ls_extinction_method none
_refine_ls_goodness_of_fit_ref 1.072
_refine_ls_hydrogen_treatment constr
_refine_ls_matrix_type full
_refine_ls_number_parameters 662
_refine_ls_number_reflns 11828
_refine_ls_number_restraints 6
_refine_ls_restrained_S_all 1.074
_refine_ls_R_factor_all 0.0748
_refine_ls_R_factor_gt 0.0705
_refine_ls_shift/su_max 0.001
_refine_ls_shift/su_mean 0.000
_refine_ls_structure_factor_coef Fsqd
_refine_ls_weighting_details 'calc w=1/[\s^2^(Fo^2^)+(0.1540P)^2^+3.3150P] where P=(Fo^2^+2Fc^2^)/3'
_refine_ls_weighting_scheme calc
_refine_ls_wR_factor_gt 0.1908
_refine_ls_wR_factor_ref 0.2008
_reflns_number_gt 10617
_reflns_number_total 11828
_reflns_threshold_expression >2sigma(I)
_cod_data_source_file ja6b08674_si_002.cif
_cod_data_source_block 8
_cod_depositor_comments
;
The following automatic conversions were performed:

data item '_symmetry_cell_setting' value 'Triclinic' was changed to
'triclinic' in accordance with the
/home/saulius/struct/COD-crude-data/automatic-downloads/DataCite-retrospective/ACS/depositions/lib/dictionaries/cif_core.dic
dictionary named 'cif_core.dic' version 2.4.2 last updated on
2011-04-26.

Automatic conversion script
Id: cif_fix_values 6909 2019-04-08 15:41:33Z antanas 
;
_cod_original_sg_symbol_H-M 'P-1   '
_cod_database_code 4131020

loop_
_symmetry_equiv_pos_as_xyz
'x, y, z'
'-x, -y, -z'

loop_
_atom_site_label
_atom_site_type_symbol
_atom_site_fract_x
_atom_site_fract_y
_atom_site_fract_z
_atom_site_U_iso_or_equiv
_atom_site_adp_type
_atom_site_occupancy
_atom_site_symmetry_multiplicity
_atom_site_calc_flag
_atom_site_refinement_flags
Cu1 Cu 0.89213(5) 1.03127(4) 0.95083(4) 0.02654(17) Uani 1 1 d .
P1 P 0.99790(10) 1.00047(9) 0.70748(8) 0.0285(3) Uani 1 1 d .
Ag1 Ag 0.80812(4) 0.88696(3) 0.97178(3) 0.03871(16) Uani 1 1 d .
Ag2 Ag 0.75222(3) 0.70619(3) 0.92128(3) 0.03803(15) Uani 1 1 d .
Ag3 Ag 0.91788(3) 0.66883(3) 0.85263(3) 0.03843(15) Uani 1 1 d .
Ag4 Ag 1.05036(4) 0.82591(3) 0.92924(3) 0.04383(16) Uani 1 1 d .
Ag5 Ag 1.01148(3) 1.00508(3) 0.85186(2) 0.03327(15) Uani 1 1 d .
C1 C 0.8567(4) 0.9226(3) 0.8644(3) 0.0308(11) Uani 1 1 d .
C2 C 0.8247(4) 0.8630(3) 0.8036(3) 0.0319(11) Uani 1 1 d .
C3 C 0.7905(5) 0.7952(4) 0.7332(4) 0.0412(13) Uani 1 1 d .
C4 C 0.7635(6) 0.7362(4) 0.6736(4) 0.0509(16) Uani 1 1 d .
C5 C 0.7277(8) 0.6656(5) 0.5969(5) 0.068(2) Uani 1 1 d .
C6 C 0.8125(11) 0.5984(6) 0.6108(6) 0.093(3) Uani 1 1 d .
H6A H 0.8837 0.6253 0.6186 0.139 Uiso 1 1 calc R
H6B H 0.7895 0.5502 0.5610 0.139 Uiso 1 1 calc R
H6C H 0.8182 0.5770 0.6616 0.139 Uiso 1 1 calc R
C7 C 0.6174(10) 0.6246(7) 0.5849(7) 0.101(4) Uani 1 1 d .
H7A H 0.5637 0.6677 0.5761 0.152 Uiso 1 1 calc R
H7B H 0.6229 0.6033 0.6357 0.152 Uiso 1 1 calc R
H7C H 0.5940 0.5764 0.5351 0.152 Uiso 1 1 calc R
C8 C 0.7227(13) 0.7013(7) 0.5197(5) 0.112(5) Uani 1 1 d .
H8A H 0.6662 0.7420 0.5087 0.168 Uiso 1 1 calc R
H8B H 0.7051 0.6537 0.4697 0.168 Uiso 1 1 calc R
H8C H 0.7937 0.7312 0.5312 0.168 Uiso 1 1 calc R
C9 C 0.9644(4) 1.1306(3) 0.9337(3) 0.0312(11) Uani 1 1 d .
C10 C 0.9967(4) 1.1962(3) 0.9201(4) 0.0332(11) Uani 1 1 d .
C11 C 1.0336(5) 1.2705(3) 0.9059(4) 0.0364(12) Uani 1 1 d .
C12 C 1.0710(5) 1.3360(4) 0.8961(4) 0.0415(13) Uani 1 1 d .
C13 C 1.1138(5) 1.4156(4) 0.8830(4) 0.0428(14) Uani 1 1 d .
C14 C 1.0869(6) 1.4932(4) 0.9381(5) 0.0531(16) Uani 1 1 d .
H14A H 1.0074 1.4933 0.9211 0.080 Uiso 1 1 calc R
H14B H 1.1164 1.5465 0.9304 0.080 Uiso 1 1 calc R
H14C H 1.1197 1.4897 0.9981 0.080 Uiso 1 1 calc R
C15 C 1.0601(8) 1.4203(5) 0.7895(5) 0.065(2) Uani 1 1 d .
H15A H 1.0761 1.3701 0.7537 0.097 Uiso 1 1 calc R
H15B H 1.0888 1.4733 0.7808 0.097 Uiso 1 1 calc R
H15C H 0.9808 1.4205 0.7740 0.097 Uiso 1 1 calc R
C16 C 1.2372(6) 1.4143(4) 0.9078(6) 0.0584(19) Uani 1 1 d .
H16A H 1.2531 1.3649 0.8710 0.088 Uiso 1 1 calc R
H16B H 1.2708 1.4094 0.9673 0.088 Uiso 1 1 calc R
H16C H 1.2671 1.4679 0.9009 0.088 Uiso 1 1 calc R
C17 C 0.8366(4) 1.0438(3) 1.0438(3) 0.0280(10) Uani 1 1 d .
C18 C 0.7778(4) 1.0464(3) 1.0859(3) 0.0271(10) Uani 1 1 d .
C19 C 0.7024(4) 1.0470(4) 1.1245(3) 0.0350(12) Uani 1 1 d .
C20 C 0.6347(4) 1.0454(4) 1.1545(4) 0.0361(12) Uani 1 1 d .
C21 C 0.5443(5) 1.0417(4) 1.1859(4) 0.0417(13) Uani 1 1 d .
C22 C 0.4405(5) 1.0034(5) 1.1079(4) 0.0498(15) Uani 1 1 d .
H22A H 0.4513 0.9449 1.0822 0.075 Uiso 1 1 calc R
H22B H 0.4261 1.0397 1.0659 0.075 Uiso 1 1 calc R
H22C H 0.3782 1.0012 1.1260 0.075 Uiso 1 1 calc R
C23 C 0.5699(5) 0.9839(6) 1.2504(5) 0.060(2) Uani 1 1 d .
H23A H 0.5801 0.9258 1.2234 0.090 Uiso 1 1 calc R
H23B H 0.5092 0.9809 1.2701 0.090 Uiso 1 1 calc R
H23C H 0.6370 1.0079 1.2991 0.090 Uiso 1 1 calc R
C24 C 0.5261(7) 1.1341(6) 1.2238(6) 0.071(2) Uani 1 1 d .
H24A H 0.5092 1.1686 1.1801 0.106 Uiso 1 1 calc R
H24B H 0.5925 1.1603 1.2721 0.106 Uiso 1 1 calc R
H24C H 0.4650 1.1322 1.2433 0.106 Uiso 1 1 calc R
C25 C 0.6967(5) 0.8061(3) 0.9943(4) 0.0339(11) Uani 1 1 d .
C26 C 0.6257(4) 0.7915(3) 1.0208(4) 0.0339(11) Uani 1 1 d .
C27 C 0.5476(5) 0.7717(4) 1.0500(4) 0.0394(12) Uani 1 1 d .
C28 C 0.4811(5) 0.7505(4) 1.0771(4) 0.0437(14) Uani 1 1 d .
C29 C 0.4004(5) 0.7186(5) 1.1082(4) 0.0498(16) Uani 1 1 d .
C30 C 0.4652(9) 0.7105(7) 1.2010(6) 0.086(3) Uani 1 1 d .
H30A H 0.4933 0.7681 1.2371 0.129 Uiso 1 1 calc R
H30B H 0.5265 0.6754 1.2023 0.129 Uiso 1 1 calc R
H30C H 0.4169 0.6828 1.2222 0.129 Uiso 1 1 calc R
C31 C 0.3567(10) 0.6260(7) 1.0543(7) 0.103(4) Uani 1 1 d .
H31A H 0.3152 0.6287 0.9950 0.154 Uiso 1 1 calc R
H31B H 0.3090 0.5998 1.0770 0.154 Uiso 1 1 calc R
H31C H 0.4184 0.5910 1.0569 0.154 Uiso 1 1 calc R
C32 C 0.3154(9) 0.7789(9) 1.1068(10) 0.128(6) Uani 1 1 d .
H32A H 0.2762 0.7852 1.0483 0.192 Uiso 1 1 calc R
H32B H 0.3497 0.8353 1.1430 0.192 Uiso 1 1 calc R
H32C H 0.2638 0.7562 1.1284 0.192 Uiso 1 1 calc R
C33 C 0.7753(5) 0.5961(4) 0.8433(4) 0.0425(13) Uani 1 1 d .
C34 C 0.7570(5) 0.5234(4) 0.7972(4) 0.0407(13) Uani 1 1 d .
C35 C 0.7370(5) 0.4444(4) 0.7431(4) 0.0466(14) Uani 1 1 d .
C36 C 0.7237(6) 0.3770(4) 0.6939(5) 0.0572(18) Uani 1 1 d .
C37 C 0.7109(8) 0.2957(5) 0.6292(7) 0.079(3) Uani 1 1 d .
C38 C 0.6001(11) 0.2494(8) 0.6051(8) 0.123(5) Uani 1 1 d .
H38A H 0.5432 0.2854 0.5786 0.184 Uiso 1 1 calc R
H38B H 0.5916 0.2379 0.6563 0.184 Uiso 1 1 calc R
H38C H 0.5934 0.1946 0.5647 0.184 Uiso 1 1 calc R
C39 C 0.7057(19) 0.3251(9) 0.5468(10) 0.182(10) Uani 1 1 d .
H39A H 0.6408 0.3565 0.5268 0.273 Uiso 1 1 calc R
H39B H 0.7017 0.2743 0.5025 0.273 Uiso 1 1 calc R
H39C H 0.7714 0.3630 0.5594 0.273 Uiso 1 1 calc R
C40 C 0.8023(13) 0.2411(8) 0.6699(14) 0.200(11) Uani 1 1 d .
H40A H 0.8734 0.2727 0.6848 0.300 Uiso 1 1 calc R
H40B H 0.7965 0.1866 0.6295 0.300 Uiso 1 1 calc R
H40C H 0.7956 0.2292 0.7216 0.300 Uiso 1 1 calc R
C41 C 1.0707(5) 0.7077(3) 0.8518(4) 0.0357(12) Uani 1 1 d .
C42 C 1.1434(5) 0.6767(3) 0.8302(4) 0.0343(11) Uani 1 1 d .
C43 C 1.2260(5) 0.6401(4) 0.8075(4) 0.0443(14) Uani 1 1 d .
C44 C 1.2966(6) 0.6078(4) 0.7891(5) 0.0524(17) Uani 1 1 d .
C45 C 1.3900(6) 0.5691(5) 0.7703(6) 0.065(2) Uani 1 1 d .
C46 C 1.3554(9) 0.4763(7) 0.7235(8) 0.107(4) Uani 1 1 d .
H46A H 1.3407 0.4431 0.7611 0.160 Uiso 1 1 calc R
H46B H 1.4139 0.4519 0.7061 0.160 Uiso 1 1 calc R
H46C H 1.2890 0.4737 0.6729 0.160 Uiso 1 1 calc R
C47 C 1.4811(9) 0.5648(10) 0.8571(10) 0.144(7) Uani 1 1 d .
H47A H 1.4498 0.5366 0.8901 0.217 Uiso 1 1 calc R
H47B H 1.5116 0.6234 0.8891 0.217 Uiso 1 1 calc R
H47C H 1.5391 0.5316 0.8468 0.217 Uiso 1 1 calc R
C48 C 1.4378(16) 0.6252(12) 0.7343(13) 0.166(7) Uani 1 1 d U
H48A H 1.3834 0.6325 0.6801 0.250 Uiso 1 1 calc R
H48B H 1.5008 0.5997 0.7244 0.250 Uiso 1 1 calc R
H48C H 1.4618 0.6815 0.7739 0.250 Uiso 1 1 calc R
C49 C 1.0637(4) 0.9115(3) 0.6656(3) 0.0303(10) Uani 1 1 d .
C50 C 1.1284(4) 0.9212(4) 0.6203(4) 0.0358(12) Uani 1 1 d .
H50A H 1.1401 0.9761 0.6092 0.043 Uiso 1 1 calc R
C51 C 1.1767(5) 0.8505(4) 0.5906(4) 0.0457(14) Uani 1 1 d .
H51A H 1.2219 0.8573 0.5597 0.055 Uiso 1 1 calc R
C52 C 1.1592(6) 0.7713(4) 0.6061(4) 0.0505(16) Uani 1 1 d .
H52A H 1.1918 0.7230 0.5855 0.061 Uiso 1 1 calc R
C53 C 1.0937(7) 0.7616(4) 0.6518(5) 0.0556(18) Uani 1 1 d .
H53A H 1.0805 0.7065 0.6617 0.067 Uiso 1 1 calc R
C54 C 1.0479(5) 0.8320(4) 0.6829(4) 0.0433(13) Uani 1 1 d .
H54A H 1.0056 0.8259 0.7162 0.052 Uiso 1 1 calc R
C55 C 0.8581(4) 0.9840(4) 0.6294(3) 0.0330(11) Uani 1 1 d .
C56 C 0.8339(5) 0.9500(4) 0.5437(4) 0.0414(13) Uani 1 1 d .
H56A H 0.8913 0.9362 0.5236 0.050 Uiso 1 1 calc R
C57 C 0.7258(6) 0.9359(5) 0.4871(5) 0.0543(16) Uani 1 1 d .
H57A H 0.7096 0.9118 0.4284 0.065 Uiso 1 1 calc R
C58 C 0.6425(5) 0.9563(5) 0.5151(5) 0.065(2) Uani 1 1 d .
H58A H 0.5687 0.9467 0.4761 0.078 Uiso 1 1 calc R
C59 C 0.6671(6) 0.9918(6) 0.6025(6) 0.068(2) Uani 1 1 d .
H59A H 0.6097 1.0070 0.6224 0.081 Uiso 1 1 calc R
C60 C 0.7733(5) 1.0044(5) 0.6585(4) 0.0483(15) Uani 1 1 d .
H60A H 0.7895 1.0270 0.7174 0.058 Uiso 1 1 calc R
C61 C 1.0618(4) 1.0945(3) 0.6913(3) 0.0309(11) Uani 1 1 d .
C62 C 1.1617(5) 1.1307(4) 0.7546(4) 0.0405(13) Uani 1 1 d .
H62A H 1.1898 1.1093 0.8053 0.049 Uiso 1 1 calc R
C63 C 1.2198(5) 1.1969(4) 0.7440(4) 0.0472(14) Uani 1 1 d .
H63A H 1.2881 1.2209 0.7869 0.057 Uiso 1 1 calc R
C64 C 1.1784(6) 1.2288(4) 0.6703(4) 0.0486(15) Uani 1 1 d .
H64A H 1.2189 1.2739 0.6623 0.058 Uiso 1 1 calc R
C65 C 1.0787(6) 1.1950(4) 0.6087(4) 0.0478(15) Uani 1 1 d .
H65A H 1.0493 1.2180 0.5591 0.057 Uiso 1 1 calc R
C66 C 1.0213(5) 1.1275(4) 0.6188(4) 0.0393(12) Uani 1 1 d .
H66A H 0.9532 1.1036 0.5755 0.047 Uiso 1 1 calc R
O1W O 0.9718(15) 0.5604(12) 0.4424(11) 0.227(7) Uiso 1 1 d .

loop_
_atom_site_aniso_label
_atom_site_aniso_U_11
_atom_site_aniso_U_22
_atom_site_aniso_U_33
_atom_site_aniso_U_23
_atom_site_aniso_U_13
_atom_site_aniso_U_12
Cu1 0.0273(3) 0.0243(3) 0.0312(3) 0.0059(2) 0.0146(3) 0.0004(2)
P1 0.0280(6) 0.0352(7) 0.0252(6) 0.0087(5) 0.0121(5) 0.0053(5)
Ag1 0.0473(3) 0.0275(2) 0.0504(3) 0.00734(19) 0.0295(2) -0.00377(18)
Ag2 0.0386(3) 0.0284(2) 0.0506(3) 0.00085(19) 0.0248(2) -0.00082(18)
Ag3 0.0384(3) 0.0299(3) 0.0517(3) 0.00144(19) 0.0261(2) -0.00031(18)
Ag4 0.0513(3) 0.0302(3) 0.0524(3) -0.0061(2) 0.0302(2) -0.0073(2)
Ag5 0.0362(2) 0.0409(3) 0.0273(2) 0.00803(18) 0.01677(18) 0.00380(18)
C1 0.031(3) 0.031(3) 0.033(3) 0.008(2) 0.014(2) 0.004(2)
C2 0.035(3) 0.032(3) 0.030(3) 0.007(2) 0.013(2) -0.001(2)
C3 0.046(3) 0.034(3) 0.039(3) 0.003(3) 0.015(3) -0.004(2)
C4 0.063(4) 0.046(4) 0.042(4) 0.000(3) 0.022(3) -0.005(3)
C5 0.099(6) 0.050(4) 0.048(4) -0.009(3) 0.030(4) -0.022(4)
C6 0.156(11) 0.058(5) 0.064(5) -0.012(4) 0.053(6) 0.005(6)
C7 0.105(8) 0.094(7) 0.074(6) -0.022(5) 0.021(6) -0.045(6)
C8 0.200(14) 0.079(7) 0.041(5) -0.009(4) 0.039(6) -0.032(8)
C9 0.028(2) 0.030(3) 0.038(3) 0.008(2) 0.016(2) 0.004(2)
C10 0.035(3) 0.030(3) 0.041(3) 0.011(2) 0.020(2) 0.003(2)
C11 0.034(3) 0.031(3) 0.048(3) 0.013(2) 0.018(3) 0.000(2)
C12 0.040(3) 0.036(3) 0.054(4) 0.015(3) 0.021(3) 0.001(2)
C13 0.044(3) 0.032(3) 0.061(4) 0.018(3) 0.027(3) 0.001(2)
C14 0.064(4) 0.038(3) 0.072(5) 0.017(3) 0.040(4) 0.008(3)
C15 0.087(6) 0.049(4) 0.066(5) 0.020(4) 0.034(4) -0.003(4)
C16 0.055(4) 0.037(3) 0.097(6) 0.020(3) 0.041(4) 0.003(3)
C17 0.025(2) 0.026(2) 0.033(3) 0.008(2) 0.010(2) -0.0003(18)
C18 0.026(2) 0.027(2) 0.026(2) 0.0062(19) 0.006(2) 0.0038(18)
C19 0.034(3) 0.041(3) 0.032(3) 0.010(2) 0.014(2) 0.005(2)
C20 0.029(3) 0.049(3) 0.037(3) 0.014(2) 0.018(2) 0.008(2)
C21 0.034(3) 0.060(4) 0.039(3) 0.012(3) 0.021(3) 0.009(3)
C22 0.032(3) 0.070(4) 0.050(4) 0.020(3) 0.015(3) 0.006(3)
C23 0.037(3) 0.108(6) 0.051(4) 0.039(4) 0.022(3) 0.007(4)
C24 0.068(5) 0.078(5) 0.073(5) -0.004(4) 0.044(4) 0.013(4)
C25 0.038(3) 0.028(3) 0.043(3) 0.009(2) 0.023(3) 0.004(2)
C26 0.037(3) 0.028(3) 0.040(3) 0.008(2) 0.017(2) 0.004(2)
C27 0.033(3) 0.045(3) 0.044(3) 0.014(3) 0.016(3) 0.002(2)
C28 0.035(3) 0.051(4) 0.047(3) 0.017(3) 0.015(3) 0.002(3)
C29 0.033(3) 0.074(4) 0.050(4) 0.020(3) 0.020(3) -0.009(3)
C30 0.085(6) 0.110(8) 0.074(6) 0.028(5) 0.039(5) -0.025(6)
C31 0.109(8) 0.109(8) 0.086(7) 0.000(6) 0.045(6) -0.056(7)
C32 0.067(6) 0.149(11) 0.234(16) 0.116(11) 0.094(9) 0.039(7)
C33 0.036(3) 0.033(3) 0.057(4) 0.002(3) 0.019(3) -0.004(2)
C34 0.037(3) 0.034(3) 0.056(4) 0.005(3) 0.026(3) -0.004(2)
C35 0.050(3) 0.036(3) 0.061(4) 0.002(3) 0.034(3) 0.001(3)
C36 0.057(4) 0.041(4) 0.073(5) -0.012(3) 0.036(4) -0.008(3)
C37 0.099(7) 0.051(4) 0.107(7) -0.016(4) 0.077(6) -0.013(4)
C38 0.138(11) 0.090(8) 0.118(10) -0.055(7) 0.064(9) -0.043(8)
C39 0.35(3) 0.099(9) 0.152(13) -0.056(9) 0.200(17) -0.075(13)
C40 0.118(11) 0.069(8) 0.32(3) -0.081(12) 0.041(14) 0.022(7)
C41 0.041(3) 0.032(3) 0.039(3) 0.005(2) 0.023(3) 0.001(2)
C42 0.036(3) 0.029(3) 0.045(3) 0.007(2) 0.024(2) 0.003(2)
C43 0.047(3) 0.039(3) 0.057(4) 0.009(3) 0.032(3) 0.003(3)
C44 0.055(4) 0.038(3) 0.081(5) 0.016(3) 0.043(4) 0.014(3)
C45 0.060(4) 0.054(4) 0.114(7) 0.020(4) 0.068(5) 0.019(3)
C46 0.095(8) 0.081(7) 0.138(10) -0.012(6) 0.056(7) 0.036(6)
C47 0.050(6) 0.155(13) 0.192(15) -0.036(11) 0.042(8) 0.015(7)
C48 0.162(10) 0.180(11) 0.206(11) 0.070(8) 0.110(8) 0.016(7)
C49 0.029(2) 0.038(3) 0.022(2) 0.007(2) 0.007(2) 0.006(2)
C50 0.032(3) 0.043(3) 0.035(3) 0.010(2) 0.016(2) 0.004(2)
C51 0.046(3) 0.059(4) 0.041(3) 0.013(3) 0.025(3) 0.019(3)
C52 0.058(4) 0.053(4) 0.039(3) 0.001(3) 0.021(3) 0.021(3)
C53 0.084(5) 0.045(4) 0.056(4) 0.023(3) 0.039(4) 0.023(3)
C54 0.050(3) 0.048(3) 0.044(3) 0.017(3) 0.027(3) 0.007(3)
C55 0.028(3) 0.041(3) 0.033(3) 0.013(2) 0.012(2) 0.004(2)
C56 0.036(3) 0.050(3) 0.036(3) 0.006(3) 0.014(2) 0.001(2)
C57 0.043(4) 0.061(4) 0.047(4) 0.015(3) 0.002(3) 0.001(3)
C58 0.030(3) 0.080(5) 0.073(5) 0.031(4) -0.004(3) 0.001(3)
C59 0.037(3) 0.103(6) 0.076(5) 0.036(5) 0.027(4) 0.024(4)
C60 0.043(3) 0.065(4) 0.043(3) 0.014(3) 0.022(3) 0.019(3)
C61 0.036(3) 0.030(3) 0.030(3) 0.006(2) 0.016(2) 0.006(2)
C62 0.036(3) 0.046(3) 0.039(3) 0.011(3) 0.012(2) 0.005(2)
C63 0.040(3) 0.040(3) 0.052(4) 0.000(3) 0.011(3) -0.010(3)
C64 0.055(4) 0.041(3) 0.058(4) 0.006(3) 0.033(3) -0.006(3)
C65 0.063(4) 0.047(3) 0.039(3) 0.014(3) 0.022(3) 0.001(3)
C66 0.048(3) 0.038(3) 0.030(3) 0.006(2) 0.013(2) -0.003(2)

loop_
_atom_type_symbol
_atom_type_description
_atom_type_scat_dispersion_real
_atom_type_scat_dispersion_imag
_atom_type_scat_source
C C 0.0033 0.0016 'International Tables Vol C Tables 4.2.6.8 and 6.1.1.4'
H H 0.0000 0.0000 'International Tables Vol C Tables 4.2.6.8 and 6.1.1.4'
Cu Cu 0.3201 1.2651 'International Tables Vol C Tables 4.2.6.8 and 6.1.1.4'
Ag Ag -0.8971 1.1015 'International Tables Vol C Tables 4.2.6.8 and 6.1.1.4'
P P 0.1023 0.0942 'International Tables Vol C Tables 4.2.6.8 and 6.1.1.4'
O O 0.0106 0.0060 'International Tables Vol C Tables 4.2.6.8 and 6.1.1.4'

loop_
_geom_angle_atom_site_label_1
_geom_angle_atom_site_label_2
_geom_angle_atom_site_label_3
_geom_angle
_geom_angle_site_symmetry_1
_geom_angle_site_symmetry_3
C9 Cu1 C1 119.0(2) . .
C9 Cu1 C17 120.8(2) . .
C1 Cu1 C17 119.6(2) . .
C9 Cu1 Ag4 61.00(16) . 2_777
C1 Cu1 Ag4 177.00(15) . 2_777
C17 Cu1 Ag4 60.89(14) . 2_777
C9 Cu1 Ag1 174.66(15) . .
C1 Cu1 Ag1 57.79(15) . .
C17 Cu1 Ag1 63.16(14) . .
Ag4 Cu1 Ag1 121.92(3) 2_777 .
C9 Cu1 Ag5 60.44(15) . .
C1 Cu1 Ag5 63.07(15) . .
C17 Cu1 Ag5 166.30(14) . .
Ag4 Cu1 Ag5 115.67(2) 2_777 .
Ag1 Cu1 Ag5 114.80(2) . .
C9 Cu1 Cu1 92.50(15) . 2_777
C1 Cu1 Cu1 90.01(15) . 2_777
C17 Cu1 Cu1 94.99(14) . 2_777
Ag4 Cu1 Cu1 87.00(3) 2_777 2_777
Ag1 Cu1 Cu1 83.37(3) . 2_777
Ag5 Cu1 Cu1 71.36(2) . 2_777
C55 P1 C49 103.0(2) . .
C55 P1 C61 106.2(2) . .
C49 P1 C61 102.7(2) . .
C55 P1 Ag5 114.11(18) . .
C49 P1 Ag5 113.63(16) . .
C61 P1 Ag5 115.76(17) . .
C25 Ag1 C1 143.0(2) . .
C25 Ag1 C17 117.84(18) . .
C1 Ag1 C17 89.26(17) . .
C25 Ag1 Cu1 157.82(14) . .
C1 Ag1 Cu1 45.58(13) . .
C17 Ag1 Cu1 44.44(11) . .
C25 Ag1 Ag2 48.21(14) . .
C1 Ag1 Ag2 105.08(13) . .
C17 Ag1 Ag2 165.41(11) . .
Cu1 Ag1 Ag2 150.15(2) . .
C25 Ag1 Ag5 111.57(16) . 2_777
C1 Ag1 Ag5 105.25(14) . 2_777
C17 Ag1 Ag5 47.64(11) . 2_777
Cu1 Ag1 Ag5 68.164(18) . 2_777
Ag2 Ag1 Ag5 128.060(19) . 2_777
C33 Ag2 C25 168.4(2) . .
C33 Ag2 Ag1 141.61(17) . .
C25 Ag2 Ag1 48.28(14) . .
C33 Ag2 Ag3 48.26(16) . .
C25 Ag2 Ag3 142.99(15) . .
Ag1 Ag2 Ag3 95.397(17) . .
C41 Ag3 C33 164.7(2) . .
C41 Ag3 Ag4 49.30(15) . .
C33 Ag3 Ag4 144.99(17) . .
C41 Ag3 Ag2 147.46(15) . .
C33 Ag3 Ag2 46.59(16) . .
Ag4 Ag3 Ag2 98.469(18) . .
C41 Ag4 C17 121.19(19) . 2_777
C41 Ag4 C9 136.55(19) . 2_777
C17 Ag4 C9 90.51(18) 2_777 2_777
C41 Ag4 Cu1 157.78(16) . 2_777
C17 Ag4 Cu1 45.67(12) 2_777 2_777
C9 Ag4 Cu1 45.47(13) 2_777 2_777
C41 Ag4 Ag3 47.85(15) . .
C17 Ag4 Ag3 164.38(12) 2_777 .
C9 Ag4 Ag3 104.86(13) 2_777 .
Cu1 Ag4 Ag3 148.81(2) 2_777 .
C41 Ag4 Ag5 119.66(15) . .
C17 Ag4 Ag5 46.16(11) 2_777 .
C9 Ag4 Ag5 103.66(12) 2_777 .
Cu1 Ag4 Ag5 66.838(19) 2_777 .
Ag3 Ag4 Ag5 124.99(2) . .
C17 Ag5 P1 123.51(13) 2_777 .
C17 Ag5 C9 103.83(17) 2_777 .
P1 Ag5 C9 120.84(13) . .
C17 Ag5 C1 99.46(16) 2_777 .
P1 Ag5 C1 114.86(13) . .
C9 Ag5 C1 86.59(17) . .
C17 Ag5 Cu1 94.54(12) 2_777 .
P1 Ag5 Cu1 141.34(4) . .
C9 Ag5 Cu1 44.73(12) . .
C1 Ag5 Cu1 44.30(12) . .
C17 Ag5 Ag1 50.21(12) 2_777 2_777
P1 Ag5 Ag1 128.68(4) . 2_777
C9 Ag5 Ag1 59.49(13) . 2_777
C1 Ag5 Ag1 116.31(12) . 2_777
Cu1 Ag5 Ag1 79.356(19) . 2_777
C17 Ag5 Ag4 45.95(11) 2_777 .
P1 Ag5 Ag4 120.15(4) . .
C9 Ag5 Ag4 118.05(12) . .
C1 Ag5 Ag4 58.85(11) . .
Cu1 Ag5 Ag4 80.024(18) . .
Ag1 Ag5 Ag4 89.954(16) 2_777 .
C2 C1 Cu1 170.3(5) . .
C2 C1 Ag1 108.1(4) . .
Cu1 C1 Ag1 76.62(18) . .
C2 C1 Ag5 106.9(4) . .
Cu1 C1 Ag5 72.63(16) . .
Ag1 C1 Ag5 138.1(2) . .
C1 C2 C3 178.3(6) . .
C4 C3 C2 178.4(8) . .
C3 C4 C5 177.3(8) . .
C4 C5 C7 108.9(7) . .
C4 C5 C8 109.4(6) . .
C7 C5 C8 111.5(9) . .
C4 C5 C6 108.1(7) . .
C7 C5 C6 109.9(8) . .
C8 C5 C6 109.1(9) . .
C5 C6 H6A 109.5 . .
C5 C6 H6B 109.5 . .
H6A C6 H6B 109.5 . .
C5 C6 H6C 109.5 . .
H6A C6 H6C 109.5 . .
H6B C6 H6C 109.5 . .
C5 C7 H7A 109.5 . .
C5 C7 H7B 109.5 . .
H7A C7 H7B 109.5 . .
C5 C7 H7C 109.5 . .
H7A C7 H7C 109.5 . .
H7B C7 H7C 109.5 . .
C5 C8 H8A 109.5 . .
C5 C8 H8B 109.5 . .
H8A C8 H8B 109.5 . .
C5 C8 H8C 109.5 . .
H8A C8 H8C 109.5 . .
H8B C8 H8C 109.5 . .
C10 C9 Cu1 171.9(5) . .
C10 C9 Ag4 105.0(4) . 2_777
Cu1 C9 Ag4 73.53(17) . 2_777
C10 C9 Ag5 110.0(4) . .
Cu1 C9 Ag5 74.82(17) . .
Ag4 C9 Ag5 138.0(2) 2_777 .
C9 C10 C11 179.3(7) . .
C12 C11 C10 177.0(7) . .
C11 C12 C13 178.7(7) . .
C12 C13 C15 109.5(6) . .
C12 C13 C16 108.7(5) . .
C15 C13 C16 110.0(6) . .
C12 C13 C14 109.0(5) . .
C15 C13 C14 109.1(6) . .
C16 C13 C14 110.5(6) . .
C13 C14 H14A 109.5 . .
C13 C14 H14B 109.5 . .
H14A C14 H14B 109.5 . .
C13 C14 H14C 109.5 . .
H14A C14 H14C 109.5 . .
H14B C14 H14C 109.5 . .
C13 C15 H15A 109.5 . .
C13 C15 H15B 109.5 . .
H15A C15 H15B 109.5 . .
C13 C15 H15C 109.5 . .
H15A C15 H15C 109.5 . .
H15B C15 H15C 109.5 . .
C13 C16 H16A 109.5 . .
C13 C16 H16B 109.5 . .
H16A C16 H16B 109.5 . .
C13 C16 H16C 109.5 . .
H16A C16 H16C 109.5 . .
H16B C16 H16C 109.5 . .
C18 C17 Cu1 164.5(4) . .
C18 C17 Ag4 115.6(4) . 2_777
Cu1 C17 Ag4 73.44(15) . 2_777
C18 C17 Ag5 94.0(3) . 2_777
Cu1 C17 Ag5 99.1(2) . 2_777
Ag4 C17 Ag5 87.89(16) 2_777 2_777
C18 C17 Ag1 101.3(3) . .
Cu1 C17 Ag1 72.41(16) . .
Ag4 C17 Ag1 142.3(2) 2_777 .
Ag5 C17 Ag1 82.14(15) 2_777 .
C17 C18 C19 173.6(5) . .
C20 C19 C18 177.3(6) . .
C19 C20 C21 176.0(6) . .
C20 C21 C23 110.0(5) . .
C20 C21 C24 109.1(6) . .
C23 C21 C24 112.3(6) . .
C20 C21 C22 107.0(5) . .
C23 C21 C22 110.0(6) . .
C24 C21 C22 108.4(6) . .
C21 C22 H22A 109.5 . .
C21 C22 H22B 109.5 . .
H22A C22 H22B 109.5 . .
C21 C22 H22C 109.5 . .
H22A C22 H22C 109.5 . .
H22B C22 H22C 109.5 . .
C21 C23 H23A 109.5 . .
C21 C23 H23B 109.5 . .
H23A C23 H23B 109.5 . .
C21 C23 H23C 109.5 . .
H23A C23 H23C 109.5 . .
H23B C23 H23C 109.5 . .
C21 C24 H24A 109.5 . .
C21 C24 H24B 109.5 . .
H24A C24 H24B 109.5 . .
C21 C24 H24C 109.5 . .
H24A C24 H24C 109.5 . .
H24B C24 H24C 109.5 . .
C26 C25 Ag2 121.7(4) . .
C26 C25 Ag1 154.7(4) . .
Ag2 C25 Ag1 83.51(19) . .
C25 C26 C27 177.6(6) . .
C28 C27 C26 176.6(6) . .
C27 C28 C29 176.3(7) . .
C32 C29 C28 111.5(6) . .
C32 C29 C30 109.9(9) . .
C28 C29 C30 106.3(6) . .
C32 C29 C31 114.8(9) . .
C28 C29 C31 106.7(6) . .
C30 C29 C31 107.3(8) . .
C29 C30 H30A 109.5 . .
C29 C30 H30B 109.5 . .
H30A C30 H30B 109.5 . .
C29 C30 H30C 109.5 . .
H30A C30 H30C 109.5 . .
H30B C30 H30C 109.5 . .
C29 C31 H31A 109.5 . .
C29 C31 H31B 109.5 . .
H31A C31 H31B 109.5 . .
C29 C31 H31C 109.5 . .
H31A C31 H31C 109.5 . .
H31B C31 H31C 109.5 . .
C29 C32 H32A 109.5 . .
C29 C32 H32B 109.5 . .
H32A C32 H32B 109.5 . .
C29 C32 H32C 109.5 . .
H32A C32 H32C 109.5 . .
H32B C32 H32C 109.5 . .
C34 C33 Ag2 159.5(5) . .
C34 C33 Ag3 115.3(5) . .
Ag2 C33 Ag3 85.2(2) . .
C33 C34 C35 177.3(7) . .
C36 C35 C34 176.3(7) . .
C35 C36 C37 175.9(8) . .
C36 C37 C38 109.6(7) . .
C36 C37 C40 106.8(9) . .
C38 C37 C40 111.2(11) . .
C36 C37 C39 105.4(8) . .
C38 C37 C39 104.2(12) . .
C40 C37 C39 119.2(13) . .
C37 C38 H38A 109.5 . .
C37 C38 H38B 109.5 . .
H38A C38 H38B 109.5 . .
C37 C38 H38C 109.5 . .
H38A C38 H38C 109.5 . .
H38B C38 H38C 109.5 . .
C37 C39 H39A 109.5 . .
C37 C39 H39B 109.5 . .
H39A C39 H39B 109.5 . .
C37 C39 H39C 109.5 . .
H39A C39 H39C 109.5 . .
H39B C39 H39C 109.5 . .
C37 C40 H40A 109.5 . .
C37 C40 H40B 109.5 . .
H40A C40 H40B 109.5 . .
C37 C40 H40C 109.5 . .
H40A C40 H40C 109.5 . .
H40B C40 H40C 109.5 . .
C42 C41 Ag3 139.5(5) . .
C42 C41 Ag4 136.9(5) . .
Ag3 C41 Ag4 82.86(19) . .
C41 C42 C43 178.3(6) . .
C44 C43 C42 178.7(7) . .
C43 C44 C45 177.0(9) . .
C48 C45 C44 110.7(9) . .
C48 C45 C46 118.7(11) . .
C44 C45 C46 108.9(7) . .
C48 C45 C47 105.2(12) . .
C44 C45 C47 107.3(7) . .
C46 C45 C47 105.2(9) . .
C45 C46 H46A 109.5 . .
C45 C46 H46B 109.5 . .
H46A C46 H46B 109.5 . .
C45 C46 H46C 109.5 . .
H46A C46 H46C 109.5 . .
H46B C46 H46C 109.5 . .
C45 C47 H47A 109.5 . .
C45 C47 H47B 109.5 . .
H47A C47 H47B 109.5 . .
C45 C47 H47C 109.5 . .
H47A C47 H47C 109.5 . .
H47B C47 H47C 109.5 . .
C45 C48 H48A 109.5 . .
C45 C48 H48B 109.5 . .
H48A C48 H48B 109.5 . .
C45 C48 H48C 109.5 . .
H48A C48 H48C 109.5 . .
H48B C48 H48C 109.5 . .
C50 C49 C54 120.1(5) . .
C50 C49 P1 122.9(4) . .
C54 C49 P1 116.9(4) . .
C49 C50 C51 119.9(5) . .
C49 C50 H50A 120.1 . .
C51 C50 H50A 120.1 . .
C52 C51 C50 120.1(6) . .
C52 C51 H51A 119.9 . .
C50 C51 H51A 119.9 . .
C51 C52 C53 119.9(6) . .
C51 C52 H52A 120.1 . .
C53 C52 H52A 120.1 . .
C54 C53 C52 120.0(6) . .
C54 C53 H53A 120.0 . .
C52 C53 H53A 120.0 . .
C53 C54 C49 119.9(6) . .
C53 C54 H54A 120.0 . .
C49 C54 H54A 120.0 . .
C56 C55 C60 119.6(5) . .
C56 C55 P1 122.2(4) . .
C60 C55 P1 118.2(4) . .
C55 C56 C57 120.1(6) . .
C55 C56 H56A 119.9 . .
C57 C56 H56A 119.9 . .
C58 C57 C56 120.6(7) . .
C58 C57 H57A 119.7 . .
C56 C57 H57A 119.7 . .
C57 C58 C59 119.4(6) . .
C57 C58 H58A 120.3 . .
C59 C58 H58A 120.3 . .
C60 C59 C58 120.0(7) . .
C60 C59 H59A 120.0 . .
C58 C59 H59A 120.0 . .
C59 C60 C55 120.3(6) . .
C59 C60 H60A 119.8 . .
C55 C60 H60A 119.8 . .
C66 C61 C62 119.0(5) . .
C66 C61 P1 124.1(4) . .
C62 C61 P1 116.7(4) . .
C63 C62 C61 120.4(5) . .
C63 C62 H62A 119.8 . .
C61 C62 H62A 119.8 . .
C62 C63 C64 119.8(6) . .
C62 C63 H63A 120.1 . .
C64 C63 H63A 120.1 . .
C65 C64 C63 120.0(6) . .
C65 C64 H64A 120.0 . .
C63 C64 H64A 120.0 . .
C64 C65 C66 120.1(6) . .
C64 C65 H65A 119.9 . .
C66 C65 H65A 119.9 . .
C61 C66 C65 120.6(6) . .
C61 C66 H66A 119.7 . .
C65 C66 H66A 119.7 . .

loop_
_geom_bond_atom_site_label_1
_geom_bond_atom_site_label_2
_geom_bond_distance
_geom_bond_site_symmetry_2
Cu1 C9 1.960(5) .
Cu1 C1 1.967(5) .
Cu1 C17 1.968(5) .
Cu1 Ag4 2.6366(7) 2_777
Cu1 Ag1 2.6790(7) .
Cu1 Ag5 2.6879(7) .
Cu1 Cu1 3.0266(12) 2_777
P1 C55 1.824(5) .
P1 C49 1.825(5) .
P1 C61 1.825(5) .
P1 Ag5 2.4165(13) .
Ag1 C25 2.129(5) .
Ag1 C1 2.330(5) .
Ag1 C17 2.508(5) .
Ag1 Ag2 2.8340(6) .
Ag1 Ag5 3.2328(7) 2_777
Ag2 C33 2.078(6) .
Ag2 C25 2.127(5) .
Ag2 Ag3 2.8500(6) .
Ag3 C41 2.106(6) .
Ag3 C33 2.134(6) .
Ag3 Ag4 2.8194(6) .
Ag4 C41 2.154(5) .
Ag4 C17 2.403(5) 2_777
Ag4 C9 2.405(5) 2_777
Ag4 Cu1 2.6366(8) 2_777
Ag4 Ag5 3.3413(6) .
Ag5 C17 2.412(5) 2_777
Ag5 C9 2.423(5) .
Ag5 C1 2.511(5) .
Ag5 Ag1 3.2328(7) 2_777
C1 C2 1.204(8) .
C2 C3 1.381(8) .
C3 C4 1.185(9) .
C4 C5 1.475(9) .
C5 C7 1.513(13) .
C5 C8 1.529(12) .
C5 C6 1.538(15) .
C6 H6A 0.9800 .
C6 H6B 0.9800 .
C6 H6C 0.9800 .
C7 H7A 0.9800 .
C7 H7B 0.9800 .
C7 H7C 0.9800 .
C8 H8A 0.9800 .
C8 H8B 0.9800 .
C8 H8C 0.9800 .
C9 C10 1.218(8) .
C9 Ag4 2.405(5) 2_777
C10 C11 1.371(7) .
C11 C12 1.213(8) .
C12 C13 1.469(8) .
C13 C15 1.525(10) .
C13 C16 1.525(9) .
C13 C14 1.527(9) .
C14 H14A 0.9800 .
C14 H14B 0.9800 .
C14 H14C 0.9800 .
C15 H15A 0.9800 .
C15 H15B 0.9800 .
C15 H15C 0.9800 .
C16 H16A 0.9800 .
C16 H16B 0.9800 .
C16 H16C 0.9800 .
C17 C18 1.233(7) .
C17 Ag4 2.403(5) 2_777
C17 Ag5 2.412(5) 2_777
C18 C19 1.381(7) .
C19 C20 1.184(8) .
C20 C21 1.480(7) .
C21 C23 1.528(9) .
C21 C24 1.540(10) .
C21 C22 1.541(9) .
C22 H22A 0.9800 .
C22 H22B 0.9800 .
C22 H22C 0.9800 .
C23 H23A 0.9800 .
C23 H23B 0.9800 .
C23 H23C 0.9800 .
C24 H24A 0.9800 .
C24 H24B 0.9800 .
C24 H24C 0.9800 .
C25 C26 1.218(8) .
C26 C27 1.358(8) .
C27 C28 1.207(8) .
C28 C29 1.478(8) .
C29 C32 1.474(12) .
C29 C30 1.549(12) .
C29 C31 1.551(12) .
C30 H30A 0.9800 .
C30 H30B 0.9800 .
C30 H30C 0.9800 .
C31 H31A 0.9800 .
C31 H31B 0.9800 .
C31 H31C 0.9800 .
C32 H32A 0.9800 .
C32 H32B 0.9800 .
C32 H32C 0.9800 .
C33 C34 1.230(9) .
C34 C35 1.364(9) .
C35 C36 1.191(9) .
C36 C37 1.492(10) .
C37 C38 1.505(14) .
C37 C40 1.53(2) .
C37 C39 1.560(18) .
C38 H38A 0.9800 .
C38 H38B 0.9800 .
C38 H38C 0.9800 .
C39 H39A 0.9800 .
C39 H39B 0.9800 .
C39 H39C 0.9800 .
C40 H40A 0.9800 .
C40 H40B 0.9800 .
C40 H40C 0.9800 .
C41 C42 1.219(8) .
C42 C43 1.380(8) .
C43 C44 1.176(9) .
C44 C45 1.489(8) .
C45 C48 1.439(17) .
C45 C46 1.507(13) .
C45 C47 1.558(18) .
C46 H46A 0.9800 .
C46 H46B 0.9800 .
C46 H46C 0.9800 .
C47 H47A 0.9800 .
C47 H47B 0.9800 .
C47 H47C 0.9800 .
C48 H48A 0.9800 .
C48 H48B 0.9800 .
C48 H48C 0.9800 .
C49 C50 1.373(7) .
C49 C54 1.384(8) .
C50 C51 1.394(8) .
C50 H50A 0.9500 .
C51 C52 1.370(10) .
C51 H51A 0.9500 .
C52 C53 1.389(10) .
C52 H52A 0.9500 .
C53 C54 1.380(9) .
C53 H53A 0.9500 .
C54 H54A 0.9500 .
C55 C56 1.384(8) .
C55 C60 1.395(8) .
C56 C57 1.391(9) .
C56 H56A 0.9500 .
C57 C58 1.366(11) .
C57 H57A 0.9500 .
C58 C59 1.415(12) .
C58 H58A 0.9500 .
C59 C60 1.368(10) .
C59 H59A 0.9500 .
C60 H60A 0.9500 .
C61 C66 1.380(8) .
C61 C62 1.397(8) .
C62 C63 1.375(9) .
C62 H62A 0.9500 .
C63 C64 1.388(10) .
C63 H63A 0.9500 .
C64 C65 1.375(10) .
C64 H64A 0.9500 .
C65 C66 1.380(9) .
C65 H65A 0.9500 .
C66 H66A 0.9500 .

loop_
_geom_torsion_atom_site_label_1
_geom_torsion_atom_site_label_2
_geom_torsion_atom_site_label_3
_geom_torsion_atom_site_label_4
_geom_torsion
_geom_torsion_site_symmetry_1
_geom_torsion_site_symmetry_4
C9 Cu1 Ag1 C25 -179(56) . .
C1 Cu1 Ag1 C25 -124.1(5) . .
C17 Cu1 Ag1 C25 42.7(4) . .
Ag4 Cu1 Ag1 C25 59.5(4) 2_777 .
Ag5 Cu1 Ag1 C25 -152.4(4) . .
Cu1 Cu1 Ag1 C25 141.7(4) 2_777 .
C9 Cu1 Ag1 C1 -54.7(18) . .
C17 Cu1 Ag1 C1 166.8(2) . .
Ag4 Cu1 Ag1 C1 -176.48(18) 2_777 .
Ag5 Cu1 Ag1 C1 -28.29(18) . .
Cu1 Cu1 Ag1 C1 -94.20(18) 2_777 .
C9 Cu1 Ag1 C17 138.5(18) . .
C1 Cu1 Ag1 C17 -166.8(2) . .
Ag4 Cu1 Ag1 C17 16.75(16) 2_777 .
Ag5 Cu1 Ag1 C17 164.94(16) . .
Cu1 Cu1 Ag1 C17 99.03(16) 2_777 .
C9 Cu1 Ag1 Ag2 -42.1(18) . .
C1 Cu1 Ag1 Ag2 12.64(18) . .
C17 Cu1 Ag1 Ag2 179.41(16) . .
Ag4 Cu1 Ag1 Ag2 -163.85(4) 2_777 .
Ag5 Cu1 Ag1 Ag2 -15.65(6) . .
Cu1 Cu1 Ag1 Ag2 -81.57(5) 2_777 .
C9 Cu1 Ag1 Ag5 87.4(18) . 2_777
C1 Cu1 Ag1 Ag5 142.14(18) . 2_777
C17 Cu1 Ag1 Ag5 -51.09(16) . 2_777
Ag4 Cu1 Ag1 Ag5 -34.35(3) 2_777 2_777
Ag5 Cu1 Ag1 Ag5 113.85(3) . 2_777
Cu1 Cu1 Ag1 Ag5 47.93(2) 2_777 2_777
C25 Ag1 Ag2 C33 171.2(3) . .
C1 Ag1 Ag2 C33 20.8(3) . .
C17 Ag1 Ag2 C33 -170.2(5) . .
Cu1 Ag1 Ag2 C33 11.5(3) . .
Ag5 Ag1 Ag2 C33 -103.0(3) 2_777 .
C1 Ag1 Ag2 C25 -150.4(2) . .
C17 Ag1 Ag2 C25 18.7(5) . .
Cu1 Ag1 Ag2 C25 -159.7(2) . .
Ag5 Ag1 Ag2 C25 85.8(2) 2_777 .
C25 Ag1 Ag2 Ag3 -172.1(2) . .
C1 Ag1 Ag2 Ag3 37.56(13) . .
C17 Ag1 Ag2 Ag3 -153.4(4) . .
Cu1 Ag1 Ag2 Ag3 28.25(5) . .
Ag5 Ag1 Ag2 Ag3 -86.29(3) 2_777 .
C33 Ag2 Ag3 C41 -170.4(4) . .
C25 Ag2 Ag3 C41 13.6(4) . .
Ag1 Ag2 Ag3 C41 23.5(3) . .
C25 Ag2 Ag3 C33 -176.0(3) . .
Ag1 Ag2 Ag3 C33 -166.1(2) . .
C33 Ag2 Ag3 Ag4 -177.5(2) . .
C25 Ag2 Ag3 Ag4 6.5(3) . .
Ag1 Ag2 Ag3 Ag4 16.40(2) . .
C33 Ag3 Ag4 C41 171.8(4) . .
Ag2 Ag3 Ag4 C41 175.0(2) . .
C41 Ag3 Ag4 C17 50.0(5) . 2_777
C33 Ag3 Ag4 C17 -138.2(5) . 2_777
Ag2 Ag3 Ag4 C17 -135.0(4) . 2_777
C41 Ag3 Ag4 C9 -140.6(2) . 2_777
C33 Ag3 Ag4 C9 31.2(3) . 2_777
Ag2 Ag3 Ag4 C9 34.35(13) . 2_777
C41 Ag3 Ag4 Cu1 -156.3(2) . 2_777
C33 Ag3 Ag4 Cu1 15.5(3) . 2_777
Ag2 Ag3 Ag4 Cu1 18.65(5) . 2_777
C41 Ag3 Ag4 Ag5 100.4(2) . .
C33 Ag3 Ag4 Ag5 -87.8(3) . .
Ag2 Ag3 Ag4 Ag5 -84.59(2) . .
C55 P1 Ag5 C17 148.6(2) . 2_777
C49 P1 Ag5 C17 30.9(2) . 2_777
C61 P1 Ag5 C17 -87.6(2) . 2_777
C55 P1 Ag5 C9 -74.6(2) . .
C49 P1 Ag5 C9 167.7(2) . .
C61 P1 Ag5 C9 49.2(2) . .
C55 P1 Ag5 C1 27.0(2) . .
C49 P1 Ag5 C1 -90.7(2) . .
C61 P1 Ag5 C1 150.8(2) . .
C55 P1 Ag5 Cu1 -19.9(2) . .
C49 P1 Ag5 Cu1 -137.59(19) . .
C61 P1 Ag5 Cu1 103.93(19) . .
C55 P1 Ag5 Ag1 -148.33(19) . 2_777
C49 P1 Ag5 Ag1 93.9(2) . 2_777
C61 P1 Ag5 Ag1 -24.53(19) . 2_777
C55 P1 Ag5 Ag4 94.0(2) . .
C49 P1 Ag5 Ag4 -23.7(2) . .
C61 P1 Ag5 Ag4 -142.16(18) . .
C9 Cu1 Ag5 C17 105.1(2) . 2_777
C1 Cu1 Ag5 C17 -98.9(2) . 2_777
C17 Cu1 Ag5 C17 6.0(7) . 2_777
Ag4 Cu1 Ag5 C17 78.07(12) 2_777 2_777
Ag1 Cu1 Ag5 C17 -72.17(12) . 2_777
Cu1 Cu1 Ag5 C17 0.97(12) 2_777 2_777
C9 Cu1 Ag5 P1 -84.51(19) . .
C1 Cu1 Ag5 P1 71.49(17) . .
C17 Cu1 Ag5 P1 176.4(6) . .
Ag4 Cu1 Ag5 P1 -111.54(6) 2_777 .
Ag1 Cu1 Ag5 P1 98.22(6) . .
Cu1 Cu1 Ag5 P1 171.36(6) 2_777 .
C1 Cu1 Ag5 C9 156.0(2) . .
C17 Cu1 Ag5 C9 -99.1(6) . .
Ag4 Cu1 Ag5 C9 -27.03(18) 2_777 .
Ag1 Cu1 Ag5 C9 -177.27(18) . .
Cu1 Cu1 Ag5 C9 -104.13(18) 2_777 .
C9 Cu1 Ag5 C1 -156.0(2) . .
C17 Cu1 Ag5 C1 104.9(6) . .
Ag4 Cu1 Ag5 C1 176.97(17) 2_777 .
Ag1 Cu1 Ag5 C1 26.73(17) . .
Cu1 Cu1 Ag5 C1 99.87(17) 2_777 .
C9 Cu1 Ag5 Ag1 57.02(18) . 2_777
C1 Cu1 Ag5 Ag1 -146.97(16) . 2_777
C17 Cu1 Ag5 Ag1 -42.1(6) . 2_777
Ag4 Cu1 Ag5 Ag1 30.00(3) 2_777 2_777
Ag1 Cu1 Ag5 Ag1 -120.25(2) . 2_777
Cu1 Cu1 Ag5 Ag1 -47.10(2) 2_777 2_777
C9 Cu1 Ag5 Ag4 148.87(18) . .
C1 Cu1 Ag5 Ag4 -55.13(16) . .
C17 Cu1 Ag5 Ag4 49.8(6) . .
Ag4 Cu1 Ag5 Ag4 121.84(2) 2_777 .
Ag1 Cu1 Ag5 Ag4 -28.40(3) . .
Cu1 Cu1 Ag5 Ag4 44.74(2) 2_777 .
C41 Ag4 Ag5 C17 -106.2(2) . 2_777
C9 Ag4 Ag5 C17 77.3(2) 2_777 2_777
Cu1 Ag4 Ag5 C17 49.99(17) 2_777 2_777
Ag3 Ag4 Ag5 C17 -163.26(17) . 2_777
C41 Ag4 Ag5 P1 2.83(18) . .
C17 Ag4 Ag5 P1 109.06(17) 2_777 .
C9 Ag4 Ag5 P1 -173.69(13) 2_777 .
Cu1 Ag4 Ag5 P1 159.05(4) 2_777 .
Ag3 Ag4 Ag5 P1 -54.21(5) . .
C41 Ag4 Ag5 C9 171.7(2) . .
C17 Ag4 Ag5 C9 -82.0(2) 2_777 .
C9 Ag4 Ag5 C9 -4.8(3) 2_777 .
Cu1 Ag4 Ag5 C9 -32.04(14) 2_777 .
Ag3 Ag4 Ag5 C9 114.70(14) . .
C41 Ag4 Ag5 C1 105.4(2) . .
C17 Ag4 Ag5 C1 -148.4(2) 2_777 .
C9 Ag4 Ag5 C1 -71.15(19) 2_777 .
Cu1 Ag4 Ag5 C1 -98.42(14) 2_777 .
Ag3 Ag4 Ag5 C1 48.33(14) . .
C41 Ag4 Ag5 Cu1 147.39(18) . .
C17 Ag4 Ag5 Cu1 -106.38(17) 2_777 .
C9 Ag4 Ag5 Cu1 -29.13(13) 2_777 .
Cu1 Ag4 Ag5 Cu1 -56.39(3) 2_777 .
Ag3 Ag4 Ag5 Cu1 90.36(3) . .
C41 Ag4 Ag5 Ag1 -133.41(18) . 2_777
C17 Ag4 Ag5 Ag1 -27.18(17) 2_777 2_777
C9 Ag4 Ag5 Ag1 50.07(13) 2_777 2_777
Cu1 Ag4 Ag5 Ag1 22.810(18) 2_777 2_777
Ag3 Ag4 Ag5 Ag1 169.56(2) . 2_777
C9 Cu1 C1 C2 -65(3) . .
C17 Cu1 C1 C2 107(3) . .
Ag4 Cu1 C1 C2 -154(2) 2_777 .
Ag1 Cu1 C1 C2 120(3) . .
Ag5 Cu1 C1 C2 -88(3) . .
Cu1 Cu1 C1 C2 -157(3) 2_777 .
C9 Cu1 C1 Ag1 175.02(17) . .
C17 Cu1 C1 Ag1 -13.6(2) . .
Ag4 Cu1 C1 Ag1 85(3) 2_777 .
Ag5 Cu1 C1 Ag1 151.15(16) . .
Cu1 Cu1 C1 Ag1 82.16(10) 2_777 .
C9 Cu1 C1 Ag5 23.9(2) . .
C17 Cu1 C1 Ag5 -164.74(16) . .
Ag4 Cu1 C1 Ag5 -66(3) 2_777 .
Ag1 Cu1 C1 Ag5 -151.15(16) . .
Cu1 Cu1 C1 Ag5 -68.99(8) 2_777 .
C25 Ag1 C1 C2 -22.5(6) . .
C17 Ag1 C1 C2 -162.0(4) . .
Cu1 Ag1 C1 C2 -171.2(5) . .
Ag2 Ag1 C1 C2 15.3(4) . .
Ag5 Ag1 C1 C2 152.6(4) 2_777 .
C25 Ag1 C1 Cu1 148.7(3) . .
C17 Ag1 C1 Cu1 9.22(16) . .
Ag2 Ag1 C1 Cu1 -173.53(9) . .
Ag5 Ag1 C1 Cu1 -36.20(15) 2_777 .
C25 Ag1 C1 Ag5 -167.8(3) . .
C17 Ag1 C1 Ag5 52.8(3) . .
Cu1 Ag1 C1 Ag5 43.6(2) . .
Ag2 Ag1 C1 Ag5 -129.9(3) . .
Ag5 Ag1 C1 Ag5 7.4(3) 2_777 .
C17 Ag5 C1 C2 -103.3(4) 2_777 .
P1 Ag5 C1 C2 30.6(4) . .
C9 Ag5 C1 C2 153.2(4) . .
Cu1 Ag5 C1 C2 169.9(5) . .
Ag1 Ag5 C1 C2 -153.4(3) 2_777 .
Ag4 Ag5 C1 C2 -80.9(4) . .
C17 Ag5 C1 Cu1 86.80(17) 2_777 .
P1 Ag5 C1 Cu1 -139.24(10) . .
C9 Ag5 C1 Cu1 -16.66(17) . .
Ag1 Ag5 C1 Cu1 36.70(17) 2_777 .
Ag4 Ag5 C1 Cu1 109.24(16) . .
C17 Ag5 C1 Ag1 42.2(4) 2_777 .
P1 Ag5 C1 Ag1 176.1(3) . .
C9 Ag5 C1 Ag1 -61.3(3) . .
Cu1 Ag5 C1 Ag1 -44.6(3) . .
Ag1 Ag5 C1 Ag1 -8.0(4) 2_777 .
Ag4 Ag5 C1 Ag1 64.6(3) . .
Cu1 C1 C2 C3 90(22) . .
Ag1 C1 C2 C3 -152(22) . .
Ag5 C1 C2 C3 5(22) . .
C1 C2 C3 C4 67(36) . .
C2 C3 C4 C5 -142(21) . .
C3 C4 C5 C7 -95(17) . .
C3 C4 C5 C8 27(18) . .
C3 C4 C5 C6 145(17) . .
C1 Cu1 C9 C10 103(4) . .
C17 Cu1 C9 C10 -68(4) . .
Ag4 Cu1 C9 C10 -81(4) 2_777 .
Ag1 Cu1 C9 C10 155(2) . .
Ag5 Cu1 C9 C10 127(4) . .
Cu1 Cu1 C9 C10 -166(4) 2_777 .
C1 Cu1 C9 Ag4 -176.58(17) . 2_777
C17 Cu1 C9 Ag4 12.1(2) . 2_777
Ag1 Cu1 C9 Ag4 -124.4(17) . 2_777
Ag5 Cu1 C9 Ag4 -152.08(16) . 2_777
Cu1 Cu1 C9 Ag4 -85.18(9) 2_777 2_777
C1 Cu1 C9 Ag5 -24.5(2) . .
C17 Cu1 C9 Ag5 164.21(17) . .
Ag4 Cu1 C9 Ag5 152.08(16) 2_777 .
Ag1 Cu1 C9 Ag5 27.7(18) . .
Cu1 Cu1 C9 Ag5 66.89(9) 2_777 .
C17 Ag5 C9 C10 104.4(4) 2_777 .
P1 Ag5 C9 C10 -39.6(5) . .
C1 Ag5 C9 C10 -156.7(4) . .
Cu1 Ag5 C9 C10 -173.2(5) . .
Ag1 Ag5 C9 C10 79.9(4) 2_777 .
Ag4 Ag5 C9 C10 151.6(4) . .
C17 Ag5 C9 Cu1 -82.38(18) 2_777 .
P1 Ag5 C9 Cu1 133.60(10) . .
C1 Ag5 C9 Cu1 16.53(17) . .
Ag1 Ag5 C9 Cu1 -106.87(17) 2_777 .
Ag4 Ag5 C9 Cu1 -35.23(18) . .
C17 Ag5 C9 Ag4 -40.2(4) 2_777 2_777
P1 Ag5 C9 Ag4 175.8(2) . 2_777
C1 Ag5 C9 Ag4 58.7(3) . 2_777
Cu1 Ag5 C9 Ag4 42.2(2) . 2_777
Ag1 Ag5 C9 Ag4 -64.7(3) 2_777 2_777
Ag4 Ag5 C9 Ag4 7.0(4) . 2_777
Cu1 C9 C10 C11 103(47) . .
Ag4 C9 C10 C11 25(48) 2_777 .
Ag5 C9 C10 C11 -132(47) . .
C9 C10 C11 C12 48(54) . .
C10 C11 C12 C13 -175(100) . .
C11 C12 C13 C15 -39(33) . .
C11 C12 C13 C16 -159(32) . .
C11 C12 C13 C14 81(33) . .
C9 Cu1 C17 C18 115.9(15) . .
C1 Cu1 C17 C18 -55.4(16) . .
Ag4 Cu1 C17 C18 128.0(16) 2_777 .
Ag1 Cu1 C17 C18 -68.2(15) . .
Ag5 Cu1 C17 C18 -153.0(12) . .
Cu1 Cu1 C17 C18 -148.2(15) 2_777 .
C9 Cu1 C17 Ag4 -12.1(2) . 2_777
C1 Cu1 C17 Ag4 176.61(17) . 2_777
Ag1 Cu1 C17 Ag4 163.74(15) . 2_777
Ag5 Cu1 C17 Ag4 79.0(6) . 2_777
Cu1 Cu1 C17 Ag4 83.76(8) 2_777 2_777
C9 Cu1 C17 Ag5 -97.2(2) . 2_777
C1 Cu1 C17 Ag5 91.6(2) . 2_777
Ag4 Cu1 C17 Ag5 -85.04(16) 2_777 2_777
Ag1 Cu1 C17 Ag5 78.70(14) . 2_777
Ag5 Cu1 C17 Ag5 -6.1(7) . 2_777
Cu1 Cu1 C17 Ag5 -1.28(15) 2_777 2_777
C9 Cu1 C17 Ag1 -175.89(18) . .
C1 Cu1 C17 Ag1 12.9(2) . .
Ag4 Cu1 C17 Ag1 -163.74(15) 2_777 .
Ag5 Cu1 C17 Ag1 -84.8(6) . .
Cu1 Cu1 C17 Ag1 -79.98(8) 2_777 .
C25 Ag1 C17 C18 2.2(4) . .
C1 Ag1 C17 C18 155.9(4) . .
Cu1 Ag1 C17 C18 165.3(4) . .
Ag2 Ag1 C17 C18 -13.5(7) . .
Ag5 Ag1 C17 C18 -92.5(3) 2_777 .
C25 Ag1 C17 Cu1 -163.17(18) . .
C1 Ag1 C17 Cu1 -9.41(17) . .
Ag2 Ag1 C17 Cu1 -178.8(3) . .
Ag5 Ag1 C17 Cu1 102.18(17) 2_777 .
C25 Ag1 C17 Ag4 170.8(3) . 2_777
C1 Ag1 C17 Ag4 -35.4(4) . 2_777
Cu1 Ag1 C17 Ag4 -26.0(2) . 2_777
Ag2 Ag1 C17 Ag4 155.2(2) . 2_777
Ag5 Ag1 C17 Ag4 76.2(3) 2_777 2_777
C25 Ag1 C17 Ag5 94.7(2) . 2_777
C1 Ag1 C17 Ag5 -111.59(16) . 2_777
Cu1 Ag1 C17 Ag5 -102.18(17) . 2_777
Ag2 Ag1 C17 Ag5 79.0(5) . 2_777
Cu1 C17 C18 C19 -1(6) . .
Ag4 C17 C18 C19 123(5) 2_777 .
Ag5 C17 C18 C19 -148(5) 2_777 .
Ag1 C17 C18 C19 -65(5) . .
C17 C18 C19 C20 20(16) . .
C18 C19 C20 C21 -19(19) . .
C19 C20 C21 C23 127(9) . .
C19 C20 C21 C24 -109(9) . .
C19 C20 C21 C22 8(9) . .
C33 Ag2 C25 C26 25.7(14) . .
Ag1 Ag2 C25 C26 177.3(6) . .
Ag3 Ag2 C25 C26 -169.5(4) . .
C33 Ag2 C25 Ag1 -151.7(11) . .
Ag3 Ag2 C25 Ag1 13.2(3) . .
C1 Ag1 C25 C26 -122.1(11) . .
C17 Ag1 C25 C26 10.5(12) . .
Cu1 Ag1 C25 C26 -21.9(15) . .
Ag2 Ag1 C25 C26 -174.7(13) . .
Ag5 Ag1 C25 C26 62.9(12) 2_777 .
C1 Ag1 C25 Ag2 52.6(4) . .
C17 Ag1 C25 Ag2 -174.77(14) . .
Cu1 Ag1 C25 Ag2 152.8(3) . .
Ag5 Ag1 C25 Ag2 -122.40(12) 2_777 .
Ag2 C25 C26 C27 24(16) . .
Ag1 C25 C26 C27 -162(15) . .
C25 C26 C27 C28 20(24) . .
C26 C27 C28 C29 -37(20) . .
C27 C28 C29 C32 -148(10) . .
C27 C28 C29 C30 92(10) . .
C27 C28 C29 C31 -22(11) . .
C25 Ag2 C33 C34 -6(2) . .
Ag1 Ag2 C33 C34 -151.3(15) . .
Ag3 Ag2 C33 C34 -174.0(18) . .
C25 Ag2 C33 Ag3 167.8(10) . .
Ag1 Ag2 C33 Ag3 22.6(4) . .
C41 Ag3 C33 C34 -22.3(13) . .
Ag4 Ag3 C33 C34 -178.0(4) . .
Ag2 Ag3 C33 C34 177.7(7) . .
C41 Ag3 C33 Ag2 160.1(8) . .
Ag4 Ag3 C33 Ag2 4.3(4) . .
Ag2 C33 C34 C35 121(14) . .
Ag3 C33 C34 C35 -52(15) . .
C33 C34 C35 C36 36(24) . .
C34 C35 C36 C37 -13(24) . .
C35 C36 C37 C38 -140(13) . .
C35 C36 C37 C40 99(13) . .
C35 C36 C37 C39 -28(14) . .
C33 Ag3 C41 C42 8.3(15) . .
Ag4 Ag3 C41 C42 170.2(8) . .
Ag2 Ag3 C41 C42 161.0(6) . .
C33 Ag3 C41 Ag4 -161.9(8) . .
Ag2 Ag3 C41 Ag4 -9.3(4) . .
C17 Ag4 C41 C42 23.2(8) 2_777 .
C9 Ag4 C41 C42 -107.6(7) 2_777 .
Cu1 Ag4 C41 C42 -24.1(10) 2_777 .
Ag3 Ag4 C41 C42 -170.7(8) . .
Ag5 Ag4 C41 C42 77.3(7) . .
C17 Ag4 C41 Ag3 -166.05(15) 2_777 .
C9 Ag4 C41 Ag3 63.1(3) 2_777 .
Cu1 Ag4 C41 Ag3 146.6(3) 2_777 .
Ag5 Ag4 C41 Ag3 -111.99(13) . .
Ag3 C41 C42 C43 -60(25) . .
Ag4 C41 C42 C43 106(24) . .
C41 C42 C43 C44 2(56) . .
C42 C43 C44 C45 -71(44) . .
C43 C44 C45 C48 -90(14) . .
C43 C44 C45 C46 137(14) . .
C43 C44 C45 C47 24(14) . .
C55 P1 C49 C50 99.9(5) . .
C61 P1 C49 C50 -10.4(5) . .
Ag5 P1 C49 C50 -136.1(4) . .
C55 P1 C49 C54 -81.5(5) . .
C61 P1 C49 C54 168.2(5) . .
Ag5 P1 C49 C54 42.5(5) . .
C54 C49 C50 C51 1.0(8) . .
P1 C49 C50 C51 179.6(5) . .
C49 C50 C51 C52 0.5(9) . .
C50 C51 C52 C53 -0.5(10) . .
C51 C52 C53 C54 -1.1(11) . .
C52 C53 C54 C49 2.6(11) . .
C50 C49 C54 C53 -2.5(9) . .
P1 C49 C54 C53 178.8(6) . .
C49 P1 C55 C56 -33.1(5) . .
C61 P1 C55 C56 74.4(5) . .
Ag5 P1 C55 C56 -156.8(4) . .
C49 P1 C55 C60 145.0(5) . .
C61 P1 C55 C60 -107.5(5) . .
Ag5 P1 C55 C60 21.3(5) . .
C60 C55 C56 C57 -0.3(9) . .
P1 C55 C56 C57 177.8(5) . .
C55 C56 C57 C58 0.8(10) . .
C56 C57 C58 C59 -0.2(11) . .
C57 C58 C59 C60 -0.9(12) . .
C58 C59 C60 C55 1.4(12) . .
C56 C55 C60 C59 -0.8(10) . .
P1 C55 C60 C59 -179.0(6) . .
C55 P1 C61 C66 -17.2(5) . .
C49 P1 C61 C66 90.6(5) . .
Ag5 P1 C61 C66 -145.0(4) . .
C55 P1 C61 C62 167.3(4) . .
C49 P1 C61 C62 -84.9(5) . .
Ag5 P1 C61 C62 39.5(5) . .
C66 C61 C62 C63 -1.3(9) . .
P1 C61 C62 C63 174.4(5) . .
C61 C62 C63 C64 0.7(10) . .
C62 C63 C64 C65 1.0(10) . .
C63 C64 C65 C66 -2.0(10) . .
C62 C61 C66 C65 0.3(9) . .
P1 C61 C66 C65 -175.1(5) . .
C64 C65 C66 C61 1.4(10) . .
